data_1574579
loop_
_publ_author_name
'Litle, Elishua D.'
'Bedajna, Shantabh'
'Gabba\"i, Fran\,cois P.'

_publ_section_title
;
 L/Z-ligand type amphoterism of an acridinium unit
;
_journal_issue 24
_journal_name_full 'Chemical Science'
_journal_page_first 10852
_journal_page_last 10856
_journal_paper_doi 10.1039/D5SC00965K
_journal_volume 16
_journal_year 2025
_chemical_formula_moiety 'C36 H31 Cl N3 P Rh, C F3 O3 S, C4 H10 O'
_chemical_formula_sum 'C41 H41 Cl F3 N3 O4 P Rh S'
_chemical_formula_weight 898.16
_space_group_crystal_system monoclinic
_space_group_IT_number 14
_space_group_name_Hall '-P 2yn'
_space_group_name_H-M_alt 'P 1 21/n 1'
_atom_sites_solution_hydrogens geom
_audit_creation_date 2023-10-04
_audit_creation_method
;
Olex2 1.5
(compiled 2021.12.09 svn.r5202d8cf for OlexSys, GUI svn.r6439)
;
_audit_update_record
;
2025-02-05 deposited with the CCDC.	2025-05-05 downloaded from the CCDC.
;
_cell_angle_alpha 90
_cell_angle_beta 102.588(2)
_cell_angle_gamma 90
_cell_formula_units_Z 4
_cell_length_a 13.0560(9)
_cell_length_b 12.3746(9)
_cell_length_c 25.291(2)
_cell_measurement_reflns_used 9788
_cell_measurement_temperature 110.00
_cell_measurement_theta_max 29.916
_cell_measurement_theta_min 2.293
_cell_volume 3987.9(5)
_computing_cell_refinement 'SAINT V8.38A (Bruker, 2018)'
_computing_data_reduction 'SAINT V8.38A (Bruker, 2018)'
_computing_molecular_graphics 'Olex2 1.5 (Dolomanov et al., 2009)'
_computing_publication_material 'Olex2 1.5 (Dolomanov et al., 2009)'
_computing_structure_refinement 'SHELXL 2014/7 (Sheldrick, 2015)'
_diffrn_ambient_temperature 110.00
_diffrn_measured_fraction_theta_full 0.998
_diffrn_measured_fraction_theta_max 0.998
_diffrn_measurement_device_type 'Bruker APEX-II CCD'
_diffrn_measurement_method '\f and \w scans'
_diffrn_radiation_type MoK\a
_diffrn_radiation_wavelength 0.71073
_diffrn_reflns_av_R_equivalents 0.0758
_diffrn_reflns_av_unetI/netI 0.0346
_diffrn_reflns_Laue_measured_fraction_full 0.998
_diffrn_reflns_Laue_measured_fraction_max 0.998
_diffrn_reflns_limit_h_max 16
_diffrn_reflns_limit_h_min -16
_diffrn_reflns_limit_k_max 16
_diffrn_reflns_limit_k_min -16
_diffrn_reflns_limit_l_max 32
_diffrn_reflns_limit_l_min -32
_diffrn_reflns_number 110569
_diffrn_reflns_point_group_measured_fraction_full 0.998
_diffrn_reflns_point_group_measured_fraction_max 0.998
_diffrn_reflns_theta_full 25.242
_diffrn_reflns_theta_max 27.489
_diffrn_reflns_theta_min 1.841
_diffrn_source_current 1.0
_diffrn_source_power 0.05
_diffrn_source_voltage 50.0
_diffrn_standards_number 0
_exptl_absorpt_coefficient_mu 0.647
_exptl_absorpt_correction_T_max 0.3812
_exptl_absorpt_correction_T_min 0.3468
_exptl_absorpt_correction_type multi-scan
_exptl_absorpt_process_details
;
SADABS-2016/2 (Bruker,2016/2) was used for absorption correction.
wR2(int) was 0.0768 before and 0.0646 after correction.
The Ratio of minimum to maximum transmission is 0.9098.
The \l/2 correction factor is Not present.
;
_exptl_crystal_colour red
_exptl_crystal_colour_primary red
_exptl_crystal_density_diffrn 1.496
_exptl_crystal_description block
_exptl_crystal_F_000 1840
_exptl_crystal_size_max 0.201
_exptl_crystal_size_mid 0.188
_exptl_crystal_size_min 0.136
_refine_diff_density_max 2.153
_refine_diff_density_min -1.069
_refine_diff_density_rms 0.142
_refine_ls_extinction_method none
_refine_ls_goodness_of_fit_ref 1.144
_refine_ls_hydrogen_treatment constr
_refine_ls_matrix_type full
_refine_ls_number_parameters 501
_refine_ls_number_reflns 9134
_refine_ls_number_restraints 0
_refine_ls_restrained_S_all 1.144
_refine_ls_R_factor_all 0.0977
_refine_ls_R_factor_gt 0.0782
_refine_ls_shift/su_max 0.000
_refine_ls_shift/su_mean 0.000
_refine_ls_structure_factor_coef Fsqd
_refine_ls_weighting_details 'w=1/[\s^2^(Fo^2^)+(0.0496P)^2^+37.7850P] where P=(Fo^2^+2Fc^2^)/3'
_refine_ls_weighting_scheme calc
_refine_ls_wR_factor_gt 0.1925
_refine_ls_wR_factor_ref 0.2049
_reflns_Friedel_coverage 0.000
_reflns_number_gt 7298
_reflns_number_total 9134
_reflns_threshold_expression 'I > 2\s(I)'
_cod_data_source_file d5sc00965k2.cif
_cod_data_source_block eli153_0ma_a
_cod_depositor_comments 'Adding full bibliography for 1574577--1574579.cif.'
_cod_database_code 1574579
_shelx_shelxl_version_number 2014/7
_shelx_space_group_comment
;
The symmetry employed for this shelxl refinement is uniquely defined
by the following loop, which should always be used as a source of
symmetry information in preference to the above space-group names.
They are only intended as comments.
;
_shelx_estimated_absorpt_t_max 0.917
_shelx_estimated_absorpt_t_min 0.881
_olex2_refinement_description
;
1. Fixed Uiso
 At 1.2 times of:
  All C(H) groups, All C(H,H) groups
 At 1.5 times of:
  All C(H,H,H) groups
2.a Secondary CH2 refined with riding coordinates:
 C38(H38A,H38B), C40(H40A,H40B)
2.b Aromatic/amide H refined with riding coordinates:
 C28(H28), C20(H20), C5(H5), C1(H1), C19(H19), C2(H2), C3(H3), C4(H4), C6(H6),
 C17(H17), C32(H32), C29(H29), C18(H18), C31(H31), C22(H22), C23(H23), C7(H7),
 C26(H26), C30(H30), C8(H8), C24(H24), C25(H25)
2.c Idealised Me refined as rotating group:
 C36(H36A,H36B,H36C), C34(H34A,H34B,H34C), C14(H14A,H14B,H14C), C39(H39A,H39B,
 H39C), C41(H41A,H41B,H41C)
;
_olex2_submission_special_instructions 'No special instructions were received'

loop_
_space_group_symop_operation_xyz
'x, y, z'
'-x+1/2, y+1/2, -z+1/2'
'-x, -y, -z'
'x-1/2, -y-1/2, z-1/2'

loop_
_atom_site_label
_atom_site_type_symbol
_atom_site_fract_x
_atom_site_fract_y
_atom_site_fract_z
_atom_site_U_iso_or_equiv
_atom_site_adp_type
_atom_site_occupancy
_atom_site_site_symmetry_order
_atom_site_calc_flag
_atom_site_refinement_flags_posn
_atom_site_refinement_flags_adp
_atom_site_refinement_flags_occupancy
_atom_site_disorder_assembly
_atom_site_disorder_group
Rh1 Rh 0.47526(4) 0.44820(4) 0.42823(2) 0.02703(14) Uani 1 1 d . . . . .
Cl1 Cl 0.48560(12) 0.62480(13) 0.47366(6) 0.0314(3) Uani 1 1 d . . . . .
P1 P 0.48127(14) 0.28391(14) 0.39279(7) 0.0315(4) Uani 1 1 d . . . . .
S1 S 0.52094(16) 0.23951(18) 0.07772(9) 0.0512(5) Uani 1 1 d . . . . .
N2 N 0.6304(4) 0.4576(4) 0.43156(18) 0.0241(10) Uani 1 1 d . . . . .
N3 N 0.3202(4) 0.4437(4) 0.42823(18) 0.0251(10) Uani 1 1 d . . . . .
F2 F 0.5504(5) 0.3886(5) 0.0108(3) 0.0840(19) Uani 1 1 d . . . . .
O1 O 0.5842(5) 0.1896(5) 0.1232(2) 0.0556(15) Uani 1 1 d . . . . .
N1 N 0.3315(5) 0.6885(5) 0.3541(2) 0.0415(14) Uani 1 1 d . . . . .
C12 C 0.3292(5) 0.5065(6) 0.3213(2) 0.0303(13) Uani 1 1 d . . . . .
C9 C 0.4446(5) 0.5014(5) 0.3420(2) 0.0281(12) Uani 1 1 d . . . . .
C28 C 0.3073(6) 0.1963(6) 0.4234(3) 0.0380(15) Uani 1 1 d . . . . .
H28 H 0.3307 0.2351 0.4562 0.046 Uiso 1 1 calc R U . . .
C10 C 0.4944(5) 0.6091(6) 0.3442(2) 0.0344(14) Uani 1 1 d . . . . .
F1 F 0.6540(5) 0.3969(5) 0.0899(3) 0.089(2) Uani 1 1 d . . . . .
C20 C 0.5085(5) 0.4421(7) 0.2590(3) 0.0393(15) Uani 1 1 d . . . . .
H20 H 0.4942 0.5132 0.2453 0.047 Uiso 1 1 calc R U . . .
C35 C 0.2353(5) 0.4413(5) 0.4277(2) 0.0315(13) Uani 1 1 d . . . . .
C13 C 0.2749(5) 0.6002(6) 0.3299(3) 0.0352(14) Uani 1 1 d . . . . .
C27 C 0.3629(6) 0.2019(6) 0.3824(3) 0.0351(14) Uani 1 1 d . . . . .
C15 C 0.4933(5) 0.4172(6) 0.3102(2) 0.0337(14) Uani 1 1 d . . . . .
C33 C 0.7159(5) 0.4612(5) 0.4349(2) 0.0325(14) Uani 1 1 d . . . . .
F3 F 0.6795(5) 0.2689(7) 0.0355(3) 0.104(3) Uani 1 1 d . . . . .
C5 C 0.5989(5) 0.6241(7) 0.3406(3) 0.0405(16) Uani 1 1 d . . . . .
H5 H 0.6390 0.5636 0.3340 0.049 Uiso 1 1 calc R U . . .
C1 C 0.2705(5) 0.4195(6) 0.2944(3) 0.0368(15) Uani 1 1 d . . . . .
H1 H 0.3062 0.3567 0.2865 0.044 Uiso 1 1 calc R U . . .
C11 C 0.4352(6) 0.7018(6) 0.3518(3) 0.0387(15) Uani 1 1 d . . . . .
C19 C 0.5442(6) 0.3646(7) 0.2273(3) 0.0467(19) Uani 1 1 d . . . . .
H19 H 0.5543 0.3834 0.1924 0.056 Uiso 1 1 calc R U . . .
C2 C 0.1615(6) 0.4232(7) 0.2789(3) 0.0455(18) Uani 1 1 d . . . . .
H2 H 0.1228 0.3627 0.2620 0.055 Uiso 1 1 calc R U . . .
C16 C 0.5123(5) 0.3116(6) 0.3282(3) 0.0330(14) Uani 1 1 d . . . . .
O4 O 0.8797(6) 0.3206(7) 0.3376(3) 0.085(2) Uani 1 1 d . . . . .
C3 C 0.1110(6) 0.5160(7) 0.2885(3) 0.049(2) Uani 1 1 d . . . . .
H3 H 0.0367 0.5194 0.2778 0.059 Uiso 1 1 calc R U . . .
C4 C 0.1647(6) 0.6040(7) 0.3132(3) 0.0458(18) Uani 1 1 d . . . . .
H4 H 0.1277 0.6674 0.3191 0.055 Uiso 1 1 calc R U . . .
C21 C 0.5856(6) 0.1982(6) 0.4297(3) 0.0433(17) Uani 1 1 d . . . . .
C36 C 0.1225(5) 0.4361(6) 0.4264(3) 0.0397(15) Uani 1 1 d . . . . .
H36A H 0.0854 0.4074 0.3913 0.059 Uiso 1 1 calc R U . . .
H36B H 0.0963 0.5087 0.4315 0.059 Uiso 1 1 calc R U . . .
H36C H 0.1105 0.3885 0.4554 0.059 Uiso 1 1 calc R U . . .
C34 C 0.8297(6) 0.4628(7) 0.4366(3) 0.0448(17) Uani 1 1 d . . . . .
H34A H 0.8431 0.4286 0.4038 0.067 Uiso 1 1 calc R U . . .
H34B H 0.8671 0.4232 0.4685 0.067 Uiso 1 1 calc R U . . .
H34C H 0.8545 0.5378 0.4385 0.067 Uiso 1 1 calc R U . . .
O2 O 0.4756(8) 0.1765(6) 0.0341(3) 0.109(3) Uani 1 1 d . . . . .
O3 O 0.4487(6) 0.3222(10) 0.0942(3) 0.112(4) Uani 1 1 d . . . . .
C6 C 0.6453(7) 0.7256(7) 0.3466(3) 0.053(2) Uani 1 1 d . . . . .
H6 H 0.7166 0.7338 0.3445 0.064 Uiso 1 1 calc R U . . .
C17 C 0.5495(6) 0.2334(6) 0.2969(3) 0.0429(17) Uani 1 1 d . . . . .
H17 H 0.5639 0.1621 0.3104 0.051 Uiso 1 1 calc R U . . .
C32 C 0.3290(6) 0.1437(6) 0.3349(3) 0.0411(16) Uani 1 1 d . . . . .
H32 H 0.3668 0.1473 0.3068 0.049 Uiso 1 1 calc R U . . .
C29 C 0.2182(6) 0.1340(7) 0.4159(3) 0.0448(17) Uani 1 1 d . . . . .
H29 H 0.1784 0.1319 0.4432 0.054 Uiso 1 1 calc R U . . .
C18 C 0.5650(6) 0.2606(7) 0.2466(3) 0.049(2) Uani 1 1 d . . . . .
H18 H 0.5898 0.2080 0.2250 0.058 Uiso 1 1 calc R U . . .
C31 C 0.2392(7) 0.0801(7) 0.3285(3) 0.0510(19) Uani 1 1 d . . . . .
H31 H 0.2151 0.0407 0.2959 0.061 Uiso 1 1 calc R U . . .
C22 C 0.5690(6) 0.1304(6) 0.4698(3) 0.0463(18) Uani 1 1 d . . . . .
H22 H 0.5003 0.1225 0.4762 0.056 Uiso 1 1 calc R U . . .
C23 C 0.6515(7) 0.0734(7) 0.5009(4) 0.055(2) Uani 1 1 d . . . . .
H23 H 0.6384 0.0246 0.5277 0.066 Uiso 1 1 calc R U . . .
C7 C 0.5882(7) 0.8137(8) 0.3555(4) 0.059(2) Uani 1 1 d . . . . .
H7 H 0.6208 0.8826 0.3607 0.071 Uiso 1 1 calc R U . . .
C26 C 0.6877(7) 0.2104(7) 0.4212(4) 0.052(2) Uani 1 1 d . . . . .
H26 H 0.7011 0.2573 0.3938 0.063 Uiso 1 1 calc R U . . .
C14 C 0.2760(8) 0.7794(8) 0.3737(4) 0.066(3) Uani 1 1 d . . . . .
H14A H 0.2525 0.8309 0.3441 0.099 Uiso 1 1 calc R U . . .
H14B H 0.3237 0.8158 0.4037 0.099 Uiso 1 1 calc R U . . .
H14C H 0.2151 0.7517 0.3862 0.099 Uiso 1 1 calc R U . . .
C30 C 0.1858(7) 0.0746(7) 0.3692(3) 0.0508(19) Uani 1 1 d . . . . .
H30 H 0.1259 0.0293 0.3654 0.061 Uiso 1 1 calc R U . . .
C8 C 0.4831(7) 0.8033(7) 0.3570(3) 0.052(2) Uani 1 1 d . . . . .
H8 H 0.4435 0.8657 0.3615 0.063 Uiso 1 1 calc R U . . .
C24 C 0.7505(7) 0.0861(8) 0.4940(4) 0.062(2) Uani 1 1 d . . . . .
H24 H 0.8067 0.0490 0.5170 0.074 Uiso 1 1 calc R U . . .
C25 C 0.7701(7) 0.1517(8) 0.4541(5) 0.066(3) Uani 1 1 d . . . . .
H25 H 0.8394 0.1580 0.4484 0.079 Uiso 1 1 calc R U . . .
C37 C 0.6052(9) 0.3292(9) 0.0542(4) 0.070(3) Uani 1 1 d . . . . .
C38 C 0.8633(8) 0.3499(11) 0.2846(5) 0.079(3) Uani 1 1 d . . . . .
H38A H 0.8152 0.2979 0.2619 0.095 Uiso 1 1 calc R U . . .
H38B H 0.9307 0.3498 0.2726 0.095 Uiso 1 1 calc R U . . .
C39 C 0.8151(8) 0.4636(11) 0.2785(5) 0.085(3) Uani 1 1 d . . . . .
H39A H 0.8016 0.4854 0.2403 0.127 Uiso 1 1 calc R U . . .
H39B H 0.8640 0.5148 0.3004 0.127 Uiso 1 1 calc R U . . .
H39C H 0.7490 0.4632 0.2908 0.127 Uiso 1 1 calc R U . . .
C40 C 0.9378(10) 0.2178(9) 0.3490(6) 0.093(4) Uani 1 1 d . . . . .
H40A H 0.9998 0.2201 0.3324 0.112 Uiso 1 1 calc R U . . .
H40B H 0.9636 0.2103 0.3887 0.112 Uiso 1 1 calc R U . . .
C41 C 0.8756(14) 0.1253(13) 0.3290(8) 0.143(7) Uani 1 1 d . . . . .
H41A H 0.8470 0.1337 0.2901 0.215 Uiso 1 1 calc R U . . .
H41B H 0.8179 0.1185 0.3479 0.215 Uiso 1 1 calc R U . . .
H41C H 0.9194 0.0602 0.3353 0.215 Uiso 1 1 calc R U . . .

loop_
_atom_site_aniso_label
_atom_site_aniso_U_11
_atom_site_aniso_U_22
_atom_site_aniso_U_33
_atom_site_aniso_U_23
_atom_site_aniso_U_13
_atom_site_aniso_U_12
Rh1 0.0280(2) 0.0323(3) 0.0199(2) -0.00272(19) 0.00328(16) 0.0052(2)
Cl1 0.0351(8) 0.0376(8) 0.0197(6) -0.0046(6) 0.0018(5) 0.0096(6)
P1 0.0382(9) 0.0315(8) 0.0253(7) -0.0034(6) 0.0082(7) 0.0053(7)
S1 0.0432(10) 0.0538(12) 0.0516(11) 0.0133(9) -0.0010(8) -0.0107(9)
N2 0.025(2) 0.030(3) 0.016(2) -0.0021(19) 0.0016(17) 0.007(2)
N3 0.030(3) 0.028(2) 0.016(2) -0.0017(19) 0.0014(18) 0.005(2)
F2 0.098(5) 0.080(4) 0.076(4) 0.037(3) 0.025(3) -0.004(4)
O1 0.067(4) 0.066(4) 0.034(3) 0.010(3) 0.012(3) -0.002(3)
N1 0.042(3) 0.040(3) 0.041(3) -0.002(3) 0.007(3) 0.010(3)
C12 0.027(3) 0.045(4) 0.018(3) 0.004(2) 0.004(2) 0.002(3)
C9 0.025(3) 0.041(3) 0.018(3) -0.002(2) 0.005(2) -0.003(3)
C28 0.052(4) 0.032(3) 0.033(3) 0.005(3) 0.016(3) 0.006(3)
C10 0.035(3) 0.043(4) 0.023(3) 0.002(3) 0.001(2) 0.005(3)
F1 0.083(4) 0.062(4) 0.114(5) -0.005(4) 0.004(4) -0.027(3)
C20 0.035(3) 0.054(4) 0.029(3) -0.002(3) 0.008(3) 0.000(3)
C35 0.039(4) 0.031(3) 0.025(3) -0.001(2) 0.009(2) 0.006(3)
C13 0.029(3) 0.044(4) 0.031(3) 0.010(3) 0.004(3) 0.005(3)
C27 0.043(4) 0.033(3) 0.030(3) 0.001(3) 0.009(3) 0.003(3)
C15 0.030(3) 0.047(4) 0.024(3) -0.004(3) 0.005(2) -0.005(3)
C33 0.041(4) 0.033(3) 0.022(3) 0.000(2) 0.001(2) 0.004(3)
F3 0.088(5) 0.154(7) 0.081(4) 0.037(5) 0.045(4) 0.047(5)
C5 0.034(3) 0.056(5) 0.030(3) 0.008(3) 0.004(3) -0.007(3)
C1 0.034(3) 0.050(4) 0.024(3) 0.004(3) 0.001(3) -0.001(3)
C11 0.040(4) 0.040(4) 0.033(3) 0.004(3) 0.002(3) 0.002(3)
C19 0.042(4) 0.070(6) 0.032(3) -0.017(4) 0.017(3) -0.012(4)
C2 0.037(4) 0.062(5) 0.035(4) 0.008(3) 0.000(3) -0.012(3)
C16 0.033(3) 0.039(4) 0.028(3) -0.009(3) 0.008(3) -0.001(3)
O4 0.075(5) 0.095(6) 0.090(6) -0.025(5) 0.032(4) -0.001(4)
C3 0.029(3) 0.073(6) 0.043(4) 0.020(4) 0.003(3) 0.006(4)
C4 0.031(4) 0.064(5) 0.042(4) 0.015(4) 0.008(3) 0.009(3)
C21 0.046(4) 0.041(4) 0.041(4) -0.006(3) 0.005(3) 0.016(3)
C36 0.033(3) 0.047(4) 0.040(4) 0.000(3) 0.009(3) 0.003(3)
C34 0.041(4) 0.052(5) 0.038(4) 0.000(3) 0.003(3) 0.002(3)
O2 0.171(9) 0.061(5) 0.066(5) 0.007(4) -0.035(5) -0.037(5)
O3 0.055(4) 0.213(11) 0.068(5) -0.011(6) 0.018(4) 0.047(6)
C6 0.049(5) 0.062(5) 0.044(4) 0.009(4) 0.000(4) -0.013(4)
C17 0.047(4) 0.044(4) 0.043(4) -0.017(3) 0.022(3) -0.006(3)
C32 0.050(4) 0.039(4) 0.036(4) -0.006(3) 0.013(3) -0.009(3)
C29 0.041(4) 0.050(4) 0.046(4) 0.012(3) 0.016(3) 0.005(3)
C18 0.047(4) 0.065(5) 0.039(4) -0.020(4) 0.020(3) -0.011(4)
C31 0.052(5) 0.053(5) 0.047(4) -0.011(4) 0.007(4) -0.008(4)
C22 0.044(4) 0.045(4) 0.050(4) 0.004(3) 0.010(3) 0.005(3)
C23 0.048(5) 0.043(5) 0.068(6) 0.008(4) 0.001(4) 0.005(4)
C7 0.057(5) 0.048(5) 0.067(6) 0.008(4) 0.004(4) -0.014(4)
C26 0.050(5) 0.047(5) 0.062(5) 0.001(4) 0.017(4) 0.012(4)
C14 0.062(6) 0.053(5) 0.081(7) -0.014(5) 0.010(5) 0.020(4)
C30 0.046(4) 0.052(5) 0.055(5) 0.000(4) 0.013(4) -0.005(4)
C8 0.062(5) 0.043(4) 0.043(4) 0.001(3) -0.005(4) 0.004(4)
C24 0.056(5) 0.058(5) 0.069(6) 0.012(5) 0.007(4) 0.010(4)
C25 0.044(5) 0.058(6) 0.095(8) 0.008(5) 0.012(5) 0.018(4)
C37 0.080(7) 0.072(7) 0.060(6) 0.012(5) 0.018(5) 0.002(6)
C38 0.054(6) 0.105(9) 0.085(8) -0.010(7) 0.029(5) -0.009(6)
C39 0.045(5) 0.109(10) 0.099(9) -0.009(7) 0.012(5) 0.002(6)
C40 0.094(9) 0.058(7) 0.135(12) 0.001(7) 0.040(8) 0.005(6)
C41 0.140(15) 0.108(12) 0.21(2) -0.053(13) 0.104(15) -0.024(11)

loop_
_atom_type_symbol
_atom_type_description
_atom_type_scat_dispersion_real
_atom_type_scat_dispersion_imag
_atom_type_scat_source
C C 0.0033 0.0016 'International Tables Vol C Tables 4.2.6.8 and 6.1.1.4'
H H 0.0000 0.0000 'International Tables Vol C Tables 4.2.6.8 and 6.1.1.4'
Cl Cl 0.1484 0.1585 'International Tables Vol C Tables 4.2.6.8 and 6.1.1.4'
F F 0.0171 0.0103 'International Tables Vol C Tables 4.2.6.8 and 6.1.1.4'
N N 0.0061 0.0033 'International Tables Vol C Tables 4.2.6.8 and 6.1.1.4'
O O 0.0106 0.0060 'International Tables Vol C Tables 4.2.6.8 and 6.1.1.4'
P P 0.1023 0.0942 'International Tables Vol C Tables 4.2.6.8 and 6.1.1.4'
Rh Rh -1.1178 0.9187 'International Tables Vol C Tables 4.2.6.8 and 6.1.1.4'
S S 0.1246 0.1234 'International Tables Vol C Tables 4.2.6.8 and 6.1.1.4'

loop_
_geom_angle_atom_site_label_1
_geom_angle_atom_site_label_2
_geom_angle_atom_site_label_3
_geom_angle
_geom_angle_site_symmetry_1
_geom_angle_site_symmetry_3
_geom_angle_publ_flag
Cl1 Rh1 Cl1 83.27(6) . 3_666 ?
P1 Rh1 Cl1 174.17(6) . . ?
P1 Rh1 Cl1 92.89(6) . 3_666 ?
N2 Rh1 Cl1 88.69(14) . . ?
N2 Rh1 Cl1 89.62(13) . 3_666 ?
N2 Rh1 P1 86.90(15) . . ?
N2 Rh1 N3 177.11(19) . . ?
N2 Rh1 C9 89.3(2) . . ?
N3 Rh1 Cl1 88.73(15) . . ?
N3 Rh1 Cl1 88.79(13) . 3_666 ?
N3 Rh1 P1 95.59(15) . . ?
N3 Rh1 C9 92.4(2) . . ?
C9 Rh1 Cl1 100.05(18) . . ?
C9 Rh1 Cl1 176.50(17) . 3_666 ?
C9 Rh1 P1 83.71(18) . . ?
Rh1 Cl1 Rh1 96.73(6) . 3_666 ?
C27 P1 Rh1 117.6(2) . . ?
C16 P1 Rh1 103.0(2) . . ?
C16 P1 C27 109.1(3) . . ?
C16 P1 C21 106.6(3) . . ?
C21 P1 Rh1 114.5(3) . . ?
C21 P1 C27 105.5(4) . . ?
O1 S1 O3 111.3(4) . . ?
O1 S1 C37 104.8(4) . . ?
O2 S1 O1 118.8(5) . . ?
O2 S1 O3 114.9(6) . . ?
O2 S1 C37 106.2(6) . . ?
O3 S1 C37 98.1(6) . . ?
C33 N2 Rh1 177.8(5) . . ?
C35 N3 Rh1 179.3(5) . . ?
C13 N1 C14 119.6(7) . . ?
C11 N1 C13 120.7(6) . . ?
C11 N1 C14 118.7(7) . . ?
C13 C12 C9 119.3(6) . . ?
C13 C12 C1 117.8(6) . . ?
C1 C12 C9 122.8(6) . . ?
C12 C9 Rh1 108.0(4) . . ?
C12 C9 C15 110.4(5) . . ?
C10 C9 Rh1 104.3(4) . . ?
C10 C9 C12 112.3(6) . . ?
C10 C9 C15 113.6(5) . . ?
C15 C9 Rh1 107.8(4) . . ?
C27 C28 H28 120.4 . . ?
C29 C28 H28 120.4 . . ?
C29 C28 C27 119.2(7) . . ?
C5 C10 C9 123.0(6) . . ?
C5 C10 C11 118.0(7) . . ?
C11 C10 C9 119.0(6) . . ?
C15 C20 H20 119.4 . . ?
C15 C20 C19 121.2(8) . . ?
C19 C20 H20 119.4 . . ?
N3 C35 C36 178.7(7) . . ?
N1 C13 C12 118.8(6) . . ?
N1 C13 C4 121.2(7) . . ?
C12 C13 C4 120.0(7) . . ?
C28 C27 P1 119.0(5) . . ?
C32 C27 P1 121.1(5) . . ?
C32 C27 C28 119.9(7) . . ?
C20 C15 C9 119.9(6) . . ?
C20 C15 C16 117.7(6) . . ?
C16 C15 C9 122.0(6) . . ?
N2 C33 C34 176.9(7) . . ?
C10 C5 H5 119.3 . . ?
C6 C5 C10 121.4(8) . . ?
C6 C5 H5 119.3 . . ?
C12 C1 H1 119.1 . . ?
C2 C1 C12 121.8(7) . . ?
C2 C1 H1 119.1 . . ?
N1 C11 C10 118.6(7) . . ?
N1 C11 C8 121.9(7) . . ?
C8 C11 C10 119.5(7) . . ?
C20 C19 H19 119.9 . . ?
C18 C19 C20 120.2(7) . . ?
C18 C19 H19 119.9 . . ?
C1 C2 H2 120.7 . . ?
C3 C2 C1 118.6(7) . . ?
C3 C2 H2 120.7 . . ?
C15 C16 P1 114.8(5) . . ?
C15 C16 C17 121.5(6) . . ?
C17 C16 P1 123.8(6) . . ?
C38 O4 C40 112.6(9) . . ?
C2 C3 H3 119.0 . . ?
C4 C3 C2 121.9(7) . . ?
C4 C3 H3 119.0 . . ?
C13 C4 H4 120.1 . . ?
C3 C4 C13 119.9(8) . . ?
C3 C4 H4 120.1 . . ?
C22 C21 P1 121.1(6) . . ?
C22 C21 C26 119.2(7) . . ?
C26 C21 P1 119.4(6) . . ?
C35 C36 H36A 109.5 . . ?
C35 C36 H36B 109.5 . . ?
C35 C36 H36C 109.5 . . ?
H36A C36 H36B 109.5 . . ?
H36A C36 H36C 109.5 . . ?
H36B C36 H36C 109.5 . . ?
C33 C34 H34A 109.5 . . ?
C33 C34 H34B 109.5 . . ?
C33 C34 H34C 109.5 . . ?
H34A C34 H34B 109.5 . . ?
H34A C34 H34C 109.5 . . ?
H34B C34 H34C 109.5 . . ?
C5 C6 H6 120.0 . . ?
C7 C6 C5 119.9(8) . . ?
C7 C6 H6 120.0 . . ?
C16 C17 H17 120.2 . . ?
C18 C17 C16 119.6(8) . . ?
C18 C17 H17 120.2 . . ?
C27 C32 H32 120.1 . . ?
C27 C32 C31 119.7(7) . . ?
C31 C32 H32 120.1 . . ?
C28 C29 H29 119.6 . . ?
C28 C29 C30 120.7(7) . . ?
C30 C29 H29 119.6 . . ?
C19 C18 H18 120.1 . . ?
C17 C18 C19 119.8(7) . . ?
C17 C18 H18 120.1 . . ?
C32 C31 H31 120.1 . . ?
C30 C31 C32 119.8(8) . . ?
C30 C31 H31 120.1 . . ?
C21 C22 H22 119.8 . . ?
C21 C22 C23 120.4(8) . . ?
C23 C22 H22 119.8 . . ?
C22 C23 H23 119.5 . . ?
C24 C23 C22 121.0(9) . . ?
C24 C23 H23 119.5 . . ?
C6 C7 H7 119.7 . . ?
C6 C7 C8 120.6(8) . . ?
C8 C7 H7 119.7 . . ?
C21 C26 H26 120.6 . . ?
C21 C26 C25 118.9(8) . . ?
C25 C26 H26 120.6 . . ?
N1 C14 H14A 109.5 . . ?
N1 C14 H14B 109.5 . . ?
N1 C14 H14C 109.5 . . ?
H14A C14 H14B 109.5 . . ?
H14A C14 H14C 109.5 . . ?
H14B C14 H14C 109.5 . . ?
C29 C30 H30 119.7 . . ?
C31 C30 C29 120.5(8) . . ?
C31 C30 H30 119.7 . . ?
C11 C8 H8 119.8 . . ?
C7 C8 C11 120.5(8) . . ?
C7 C8 H8 119.8 . . ?
C23 C24 H24 119.8 . . ?
C23 C24 C25 120.3(9) . . ?
C25 C24 H24 119.8 . . ?
C26 C25 H25 119.9 . . ?
C24 C25 C26 120.2(9) . . ?
C24 C25 H25 119.9 . . ?
F2 C37 S1 110.6(8) . . ?
F2 C37 F3 107.1(8) . . ?
F1 C37 S1 115.1(7) . . ?
F1 C37 F2 107.5(9) . . ?
F1 C37 F3 108.1(10) . . ?
F3 C37 S1 108.2(8) . . ?
O4 C38 H38A 110.0 . . ?
O4 C38 H38B 110.0 . . ?
O4 C38 C39 108.4(10) . . ?
H38A C38 H38B 108.4 . . ?
C39 C38 H38A 110.0 . . ?
C39 C38 H38B 110.0 . . ?
C38 C39 H39A 109.5 . . ?
C38 C39 H39B 109.5 . . ?
C38 C39 H39C 109.5 . . ?
H39A C39 H39B 109.5 . . ?
H39A C39 H39C 109.5 . . ?
H39B C39 H39C 109.5 . . ?
O4 C40 H40A 109.0 . . ?
O4 C40 H40B 109.0 . . ?
H40A C40 H40B 107.8 . . ?
C41 C40 O4 113.1(13) . . ?
C41 C40 H40A 109.0 . . ?
C41 C40 H40B 109.0 . . ?
C40 C41 H41A 109.5 . . ?
C40 C41 H41B 109.5 . . ?
C40 C41 H41C 109.5 . . ?
H41A C41 H41B 109.5 . . ?
H41A C41 H41C 109.5 . . ?
H41B C41 H41C 109.5 . . ?

loop_
_geom_bond_atom_site_label_1
_geom_bond_atom_site_label_2
_geom_bond_distance
_geom_bond_site_symmetry_2
_geom_bond_publ_flag
Rh1 Cl1 2.5847(15) 3_666 ?
Rh1 Cl1 2.4590(16) . ?
Rh1 P1 2.2301(17) . ?
Rh1 N2 2.012(5) . ?
Rh1 N3 2.025(5) . ?
Rh1 C9 2.228(6) . ?
Cl1 Rh1 2.5847(15) 3_666 ?
P1 C27 1.819(7) . ?
P1 C16 1.799(7) . ?
P1 C21 1.815(7) . ?
S1 O1 1.405(6) . ?
S1 O2 1.374(7) . ?
S1 O3 1.511(9) . ?
S1 C37 1.755(11) . ?
N2 C33 1.102(8) . ?
N3 C35 1.106(8) . ?
F2 C37 1.384(11) . ?
N1 C13 1.385(9) . ?
N1 C11 1.377(9) . ?
N1 C14 1.481(10) . ?
C12 C9 1.484(8) . ?
C12 C13 1.401(10) . ?
C12 C1 1.408(10) . ?
C9 C10 1.479(10) . ?
C9 C15 1.538(9) . ?
C28 H28 0.9500 . ?
C28 C27 1.392(9) . ?
C28 C29 1.374(11) . ?
C10 C5 1.399(10) . ?
C10 C11 1.421(10) . ?
F1 C37 1.293(12) . ?
C20 H20 0.9500 . ?
C20 C15 1.386(9) . ?
C20 C19 1.393(10) . ?
C35 C36 1.467(9) . ?
C13 C4 1.410(9) . ?
C27 C32 1.388(9) . ?
C15 C16 1.388(10) . ?
C33 C34 1.478(10) . ?
F3 C37 1.386(12) . ?
C5 H5 0.9500 . ?
C5 C6 1.388(11) . ?
C1 H1 0.9500 . ?
C1 C2 1.392(10) . ?
C11 C8 1.397(11) . ?
C19 H19 0.9500 . ?
C19 C18 1.382(12) . ?
C2 H2 0.9500 . ?
C2 C3 1.372(12) . ?
C16 C17 1.404(9) . ?
O4 C38 1.361(13) . ?
O4 C40 1.477(14) . ?
C3 H3 0.9500 . ?
C3 C4 1.369(12) . ?
C4 H4 0.9500 . ?
C21 C22 1.370(11) . ?
C21 C26 1.404(11) . ?
C36 H36A 0.9800 . ?
C36 H36B 0.9800 . ?
C36 H36C 0.9800 . ?
C34 H34A 0.9800 . ?
C34 H34B 0.9800 . ?
C34 H34C 0.9800 . ?
C6 H6 0.9500 . ?
C6 C7 1.366(13) . ?
C17 H17 0.9500 . ?
C17 C18 1.372(10) . ?
C32 H32 0.9500 . ?
C32 C31 1.391(11) . ?
C29 H29 0.9500 . ?
C29 C30 1.376(11) . ?
C18 H18 0.9500 . ?
C31 H31 0.9500 . ?
C31 C30 1.366(11) . ?
C22 H22 0.9500 . ?
C22 C23 1.381(11) . ?
C23 H23 0.9500 . ?
C23 C24 1.352(13) . ?
C7 H7 0.9500 . ?
C7 C8 1.386(12) . ?
C26 H26 0.9500 . ?
C26 C25 1.408(12) . ?
C14 H14A 0.9800 . ?
C14 H14B 0.9800 . ?
C14 H14C 0.9800 . ?
C30 H30 0.9500 . ?
C8 H8 0.9500 . ?
C24 H24 0.9500 . ?
C24 C25 1.361(14) . ?
C25 H25 0.9500 . ?
C38 H38A 0.9900 . ?
C38 H38B 0.9900 . ?
C38 C39 1.536(17) . ?
C39 H39A 0.9800 . ?
C39 H39B 0.9800 . ?
C39 H39C 0.9800 . ?
C40 H40A 0.9900 . ?
C40 H40B 0.9900 . ?
C40 C41 1.431(18) . ?
C41 H41A 0.9800 . ?
C41 H41B 0.9800 . ?
C41 H41C 0.9800 . ?

loop_
_geom_torsion_atom_site_label_1
_geom_torsion_atom_site_label_2
_geom_torsion_atom_site_label_3
_geom_torsion_atom_site_label_4
_geom_torsion
_geom_torsion_site_symmetry_1
_geom_torsion_site_symmetry_2
_geom_torsion_site_symmetry_3
_geom_torsion_site_symmetry_4
_geom_torsion_publ_flag
Rh1 P1 C27 C28 -44.9(6) . . . . ?
Rh1 P1 C27 C32 136.3(5) . . . . ?
Rh1 P1 C16 C15 -18.4(5) . . . . ?
Rh1 P1 C16 C17 163.7(6) . . . . ?
Rh1 P1 C21 C22 91.6(7) . . . . ?
Rh1 P1 C21 C26 -81.2(7) . . . . ?
Rh1 C9 C10 C5 89.8(6) . . . . ?
Rh1 C9 C10 C11 -88.1(6) . . . . ?
Rh1 C9 C15 C20 -164.4(5) . . . . ?
Rh1 C9 C15 C16 23.0(7) . . . . ?
P1 C27 C32 C31 178.8(6) . . . . ?
P1 C16 C17 C18 176.0(6) . . . . ?
P1 C21 C22 C23 -173.8(7) . . . . ?
P1 C21 C26 C25 173.3(7) . . . . ?
O1 S1 C37 F2 -176.6(7) . . . . ?
O1 S1 C37 F1 -54.6(9) . . . . ?
O1 S1 C37 F3 66.4(8) . . . . ?
N1 C13 C4 C3 178.9(7) . . . . ?
N1 C11 C8 C7 178.9(7) . . . . ?
C12 C9 C10 C5 -153.4(6) . . . . ?
C12 C9 C10 C11 28.6(8) . . . . ?
C12 C9 C15 C20 77.8(7) . . . . ?
C12 C9 C15 C16 -94.8(7) . . . . ?
C12 C13 C4 C3 -0.2(10) . . . . ?
C12 C1 C2 C3 2.6(10) . . . . ?
C9 C12 C13 N1 4.6(9) . . . . ?
C9 C12 C13 C4 -176.4(6) . . . . ?
C9 C12 C1 C2 175.1(6) . . . . ?
C9 C10 C5 C6 -175.4(6) . . . . ?
C9 C10 C11 N1 -3.5(9) . . . . ?
C9 C10 C11 C8 176.4(6) . . . . ?
C9 C15 C16 P1 -2.8(8) . . . . ?
C9 C15 C16 C17 175.1(6) . . . . ?
C28 C27 C32 C31 0.1(11) . . . . ?
C28 C29 C30 C31 -2.9(13) . . . . ?
C10 C9 C15 C20 -49.4(8) . . . . ?
C10 C9 C15 C16 138.0(6) . . . . ?
C10 C5 C6 C7 -0.8(12) . . . . ?
C10 C11 C8 C7 -1.0(11) . . . . ?
C20 C15 C16 P1 -175.5(5) . . . . ?
C20 C15 C16 C17 2.4(10) . . . . ?
C20 C19 C18 C17 0.5(12) . . . . ?
C13 N1 C11 C10 -24.2(10) . . . . ?
C13 N1 C11 C8 155.9(7) . . . . ?
C13 C12 C9 Rh1 85.2(6) . . . . ?
C13 C12 C9 C10 -29.2(8) . . . . ?
C13 C12 C9 C15 -157.1(6) . . . . ?
C13 C12 C1 C2 -3.3(9) . . . . ?
C27 P1 C16 C15 107.3(5) . . . . ?
C27 P1 C16 C17 -70.6(7) . . . . ?
C27 P1 C21 C22 -39.3(7) . . . . ?
C27 P1 C21 C26 148.0(6) . . . . ?
C27 C28 C29 C30 2.3(11) . . . . ?
C27 C32 C31 C30 -0.7(13) . . . . ?
C15 C9 C10 C5 -27.3(8) . . . . ?
C15 C9 C10 C11 154.8(6) . . . . ?
C15 C20 C19 C18 0.2(11) . . . . ?
C15 C16 C17 C18 -1.7(11) . . . . ?
C5 C10 C11 N1 178.4(6) . . . . ?
C5 C10 C11 C8 -1.7(10) . . . . ?
C5 C6 C7 C8 -2.0(13) . . . . ?
C1 C12 C9 Rh1 -93.1(6) . . . . ?
C1 C12 C9 C10 152.4(6) . . . . ?
C1 C12 C9 C15 24.6(8) . . . . ?
C1 C12 C13 N1 -177.0(6) . . . . ?
C1 C12 C13 C4 2.0(9) . . . . ?
C1 C2 C3 C4 -0.6(11) . . . . ?
C11 N1 C13 C12 23.8(10) . . . . ?
C11 N1 C13 C4 -155.3(7) . . . . ?
C11 C10 C5 C6 2.6(10) . . . . ?
C19 C20 C15 C9 -174.5(6) . . . . ?
C19 C20 C15 C16 -1.6(10) . . . . ?
C2 C3 C4 C13 -0.6(12) . . . . ?
C16 P1 C27 C28 -161.7(5) . . . . ?
C16 P1 C27 C32 19.5(7) . . . . ?
C16 P1 C21 C22 -155.2(6) . . . . ?
C16 P1 C21 C26 32.0(7) . . . . ?
C16 C17 C18 C19 0.2(11) . . . . ?
C21 P1 C27 C28 84.1(6) . . . . ?
C21 P1 C27 C32 -94.6(6) . . . . ?
C21 P1 C16 C15 -139.3(5) . . . . ?
C21 P1 C16 C17 42.9(7) . . . . ?
C21 C22 C23 C24 2.4(14) . . . . ?
C21 C26 C25 C24 -1.2(14) . . . . ?
O2 S1 C37 F2 56.9(9) . . . . ?
O2 S1 C37 F1 178.9(8) . . . . ?
O2 S1 C37 F3 -60.1(9) . . . . ?
O3 S1 C37 F2 -62.0(8) . . . . ?
O3 S1 C37 F1 60.0(9) . . . . ?
O3 S1 C37 F3 -179.0(7) . . . . ?
C6 C7 C8 C11 2.9(13) . . . . ?
C32 C31 C30 C29 2.0(13) . . . . ?
C29 C28 C27 P1 -179.7(6) . . . . ?
C29 C28 C27 C32 -0.9(11) . . . . ?
C22 C21 C26 C25 0.4(12) . . . . ?
C22 C23 C24 C25 -3.2(15) . . . . ?
C23 C24 C25 C26 2.6(16) . . . . ?
C26 C21 C22 C23 -1.0(12) . . . . ?
C14 N1 C13 C12 -167.5(7) . . . . ?
C14 N1 C13 C4 13.4(11) . . . . ?
C14 N1 C11 C10 167.0(7) . . . . ?
C14 N1 C11 C8 -12.9(11) . . . . ?
C38 O4 C40 C41 -73.4(15) . . . . ?
C40 O4 C38 C39 -173.0(9) . . . . ?
